data_4135301
loop_
_publ_author_name
'Peil, Sebastian'
'Bistoni, Giovanni'
'Goddard, Richard'
'F\"urstner, Alois'

_publ_section_title
;
 Hydrogenative Metathesis of Enynes via Piano-Stool Ruthenium Carbene
 Complexes Formed by Alkyne <i>gem</i>-Hydrogenation.
;
_journal_issue 43
_journal_name_full 'Journal of the American Chemical Society'
_journal_page_first 18541
_journal_page_last 18553
_journal_paper_doi 10.1021/jacs.0c07808
_journal_volume 142
_journal_year 2020
_chemical_formula_moiety 'C8 H14 O2 Si'
_chemical_formula_sum 'C8 H14 O2 Si'
_chemical_formula_weight 170.28
_chemical_name_systematic
;
 3-(trimethylsilyl)methyl-(5H)-furan-2-one
;
_chemical_properties_physical none
_space_group_crystal_system monoclinic
_space_group_IT_number 14
_space_group_name_Hall '-P 2ybc'
_space_group_name_H-M_alt 'P 1 21/c 1'
_atom_sites_solution_hydrogens geom
_atom_sites_solution_primary dual
_atom_sites_solution_secondary difmap
_audit_block_code PEV-PA-595-01_12988_100_K
_audit_creation_date 2020-03-11
_audit_creation_method SHELXL-2018/3
_cell_angle_alpha 90
_cell_angle_beta 107.264(2)
_cell_angle_gamma 90
_cell_formula_units_Z 4
_cell_length_a 13.8465(6)
_cell_length_b 6.4641(3)
_cell_length_c 11.3247(5)
_cell_measurement_reflns_used 8455
_cell_measurement_temperature 100(2)
_cell_measurement_theta_max 63.0166
_cell_measurement_theta_min 3.3424
_cell_volume 967.95(8)
_computing_cell_refinement 'SAINT software (Bruker AXS, 2004)'
_computing_data_collection 'APEX3 (Bruker AXS, 2005-2017)'
_computing_data_reduction 'SAINT software (Bruker AXS, 2004)'
_computing_molecular_graphics 'DIAMOND (Crystal Impact GbR, 1997-2014)'
_computing_structure_refinement 'SHELXL (G. M. Sheldrick, 2015)'
_computing_structure_solution 'SHELXT (G. M. Sheldrick, 2015)'
_diffrn_ambient_temperature 100(2)
_diffrn_detector_area_resol_mean 66.67
_diffrn_measured_fraction_theta_full 0.991
_diffrn_measured_fraction_theta_max 0.991
_diffrn_measurement_device_type 'Bruker-AXS Kappa Mach3 APEX-II'
_diffrn_measurement_method 'CCD \f- and \w-scans'
_diffrn_radiation_monochromator 'MONTEL graded multilayer optic'
_diffrn_radiation_source '0.2 x 2mm^2^ focus rotating anode'
_diffrn_radiation_type Cu-K\a
_diffrn_radiation_wavelength 1.54178
_diffrn_reflns_av_R_equivalents 0.0552
_diffrn_reflns_av_unetI/netI 0.0268
_diffrn_reflns_Laue_measured_fraction_full 0.991
_diffrn_reflns_Laue_measured_fraction_max 0.991
_diffrn_reflns_limit_h_max 15
_diffrn_reflns_limit_h_min -15
_diffrn_reflns_limit_k_max 7
_diffrn_reflns_limit_k_min -7
_diffrn_reflns_limit_l_max 11
_diffrn_reflns_limit_l_min -12
_diffrn_reflns_number 17601
_diffrn_reflns_point_group_measured_fraction_full 0.991
_diffrn_reflns_point_group_measured_fraction_max 0.991
_diffrn_reflns_theta_full 63.198
_diffrn_reflns_theta_max 63.198
_diffrn_reflns_theta_min 3.342
_diffrn_source 'Bruker-Nonius FR591 rotating anode'
_exptl_absorpt_coefficient_mu 1.780
_exptl_absorpt_correction_T_max 0.98217
_exptl_absorpt_correction_T_min 0.72475
_exptl_absorpt_correction_type gaussian
_exptl_absorpt_process_details 'SADABS (Bruker AXS, 2012)'
_exptl_crystal_colour colourless
_exptl_crystal_density_diffrn 1.168
_exptl_crystal_description plate
_exptl_crystal_F_000 368
_exptl_crystal_recrystallization_method 'Re-crystallisation from solvent:  diethylether'
_exptl_crystal_size_max 0.330
_exptl_crystal_size_mid 0.145
_exptl_crystal_size_min 0.010
_refine_diff_density_max 0.268
_refine_diff_density_min -0.282
_refine_diff_density_rms 0.042
_refine_ls_extinction_method none
_refine_ls_goodness_of_fit_ref 1.046
_refine_ls_hydrogen_treatment constr
_refine_ls_matrix_type full
_refine_ls_number_parameters 103
_refine_ls_number_reflns 1560
_refine_ls_number_restraints 0
_refine_ls_restrained_S_all 1.046
_refine_ls_R_factor_all 0.0368
_refine_ls_R_factor_gt 0.0322
_refine_ls_shift/su_max 0.000
_refine_ls_shift/su_mean 0.000
_refine_ls_structure_factor_coef Fsqd
_refine_ls_weighting_details 'w=1/[\s^2^(Fo^2^)+(0.0432P)^2^+0.5315P] where P=(Fo^2^+2Fc^2^)/3'
_refine_ls_weighting_scheme calc
_refine_ls_wR_factor_gt 0.0827
_refine_ls_wR_factor_ref 0.0863
_reflns_Friedel_coverage 0.000
_reflns_number_gt 1407
_reflns_number_total 1560
_reflns_threshold_expression 'I > 2\s(I)'
_cod_data_source_file ja0c07808_si_006.cif
_cod_data_source_block 56
_cod_depositor_comments 'Adding full bibliography for 4135300--4135305.cif.'
_cod_original_sg_symbol_H-M 'P 21/c'
_cod_database_code 4135301
_shelx_shelxl_version_number 2018/3
_shelx_space_group_comment
;
The symmetry employed for this shelxl refinement is uniquely defined
by the following loop, which should always be used as a source of
symmetry information in preference to the above space-group names.
They are only intended as comments.
;
_shelx_estimated_absorpt_t_min 0.591
_shelx_estimated_absorpt_t_max 0.982

loop_
_space_group_symop_operation_xyz
'x, y, z'
'-x, y+1/2, -z+1/2'
'-x, -y, -z'
'x, -y-1/2, z-1/2'

loop_
_atom_site_label
_atom_site_type_symbol
_atom_site_fract_x
_atom_site_fract_y
_atom_site_fract_z
_atom_site_U_iso_or_equiv
_atom_site_adp_type
_atom_site_occupancy
_atom_site_site_symmetry_order
_atom_site_calc_flag
_atom_site_refinement_flags_posn
_atom_site_refinement_flags_adp
_atom_site_refinement_flags_occupancy
_atom_site_disorder_assembly
_atom_site_disorder_group
C1 C 0.37690(12) 0.4313(2) 0.45190(15) 0.0213(4) Uani 1 1 d . . . . .
C2 C 0.36564(12) 0.4785(2) 0.32073(14) 0.0203(4) Uani 1 1 d . . . . .
C3 C 0.41251(12) 0.3287(3) 0.27841(15) 0.0234(4) Uani 1 1 d . . . . .
H3 H 0.416757 0.320677 0.196333 0.028 Uiso 1 1 calc R U . . .
C4 C 0.45726(13) 0.1756(3) 0.37759(15) 0.0242(4) Uani 1 1 d . . . . .
H4A H 0.428276 0.036296 0.353938 0.029 Uiso 1 1 calc R U . . .
H4B H 0.531579 0.168319 0.394812 0.029 Uiso 1 1 calc R U . . .
C5 C 0.30759(13) 0.6639(3) 0.26022(15) 0.0236(4) Uani 1 1 d . . . . .
H5A H 0.346482 0.735456 0.211770 0.028 Uiso 1 1 calc R U . . .
H5B H 0.300868 0.760559 0.325151 0.028 Uiso 1 1 calc R U . . .
C6 C 0.10781(14) 0.4453(3) 0.24087(18) 0.0339(4) Uani 1 1 d . . . . .
H6A H 0.099718 0.526204 0.310504 0.051 Uiso 1 1 calc R U . . .
H6B H 0.146118 0.319098 0.272029 0.051 Uiso 1 1 calc R U . . .
H6C H 0.041060 0.408202 0.185575 0.051 Uiso 1 1 calc R U . . .
C7 C 0.11191(15) 0.8514(3) 0.10298(19) 0.0350(4) Uani 1 1 d . . . . .
H7A H 0.044786 0.824677 0.045263 0.052 Uiso 1 1 calc R U . . .
H7B H 0.151652 0.934063 0.061638 0.052 Uiso 1 1 calc R U . . .
H7C H 0.104819 0.927222 0.174890 0.052 Uiso 1 1 calc R U . . .
C8 C 0.19054(14) 0.4537(3) 0.01896(17) 0.0329(4) Uani 1 1 d . . . . .
H8A H 0.123307 0.420898 -0.036660 0.049 Uiso 1 1 calc R U . . .
H8B H 0.227607 0.325196 0.047607 0.049 Uiso 1 1 calc R U . . .
H8C H 0.227697 0.537244 -0.025297 0.049 Uiso 1 1 calc R U . . .
O1 O 0.43095(9) 0.25262(17) 0.48393(10) 0.0246(3) Uani 1 1 d . . . . .
O2 O 0.34623(9) 0.52529(19) 0.52557(10) 0.0276(3) Uani 1 1 d . . . . .
Si1 Si 0.17722(3) 0.60188(7) 0.15442(4) 0.02265(17) Uani 1 1 d . . . . .

loop_
_atom_site_aniso_label
_atom_site_aniso_U_11
_atom_site_aniso_U_22
_atom_site_aniso_U_33
_atom_site_aniso_U_23
_atom_site_aniso_U_13
_atom_site_aniso_U_12
C1 0.0234(9) 0.0191(8) 0.0215(9) -0.0011(7) 0.0068(7) -0.0039(7)
C2 0.0235(8) 0.0197(8) 0.0180(8) -0.0010(7) 0.0067(6) -0.0045(7)
C3 0.0296(9) 0.0228(8) 0.0186(8) -0.0022(7) 0.0085(7) -0.0016(7)
C4 0.0298(9) 0.0188(8) 0.0253(9) -0.0040(7) 0.0101(7) -0.0011(7)
C5 0.0321(9) 0.0185(8) 0.0218(9) 0.0000(7) 0.0105(7) -0.0014(7)
C6 0.0360(10) 0.0332(10) 0.0337(11) 0.0047(8) 0.0125(8) -0.0028(8)
C7 0.0368(11) 0.0298(10) 0.0384(11) 0.0063(8) 0.0111(8) 0.0059(8)
C8 0.0367(10) 0.0345(10) 0.0262(10) -0.0038(8) 0.0074(8) 0.0003(8)
O1 0.0330(7) 0.0224(6) 0.0198(6) 0.0025(5) 0.0098(5) 0.0019(5)
O2 0.0353(7) 0.0284(7) 0.0224(6) -0.0035(5) 0.0134(5) -0.0008(5)
Si1 0.0278(3) 0.0192(3) 0.0219(3) 0.00260(17) 0.00862(19) 0.00168(18)

loop_
_atom_type_symbol
_atom_type_description
_atom_type_scat_dispersion_real
_atom_type_scat_dispersion_imag
_atom_type_scat_source
C C 0.0181 0.0091 'International Tables Vol C Tables 4.2.6.8 and 6.1.1.4'
H H 0.0000 0.0000 'International Tables Vol C Tables 4.2.6.8 and 6.1.1.4'
O O 0.0492 0.0322 'International Tables Vol C Tables 4.2.6.8 and 6.1.1.4'
Si Si 0.2541 0.3302 'International Tables Vol C Tables 4.2.6.8 and 6.1.1.4'

loop_
_exptl_crystal_face_index_h
_exptl_crystal_face_index_k
_exptl_crystal_face_index_l
_exptl_crystal_face_perp_dist
-1.00 0.00 0.00 0.0050
1.00 0.00 0.00 0.0050
0.00 -1.00 -1.00 0.0700
0.00 1.00 1.00 0.0600
0.00 1.00 -1.00 0.1200
0.00 -1.00 1.00 0.1300
0.00 0.00 -1.00 0.1400
0.00 0.00 1.00 0.1450

loop_
_geom_angle_atom_site_label_1
_geom_angle_atom_site_label_2
_geom_angle_atom_site_label_3
_geom_angle
_geom_angle_site_symmetry_1
_geom_angle_site_symmetry_3
_geom_angle_publ_flag
O2 C1 O1 121.33(15) . . ?
O2 C1 C2 129.54(15) . . ?
O1 C1 C2 109.13(13) . . ?
C3 C2 C1 107.08(14) . . ?
C3 C2 C5 132.28(15) . . ?
C1 C2 C5 120.62(14) . . ?
C2 C3 C4 110.51(14) . . ?
C2 C3 H3 124.7 . . ?
C4 C3 H3 124.7 . . ?
O1 C4 C3 104.39(13) . . ?
O1 C4 H4A 110.9 . . ?
C3 C4 H4A 110.9 . . ?
O1 C4 H4B 110.9 . . ?
C3 C4 H4B 110.9 . . ?
H4A C4 H4B 108.9 . . ?
C2 C5 Si1 113.82(11) . . ?
C2 C5 H5A 108.8 . . ?
Si1 C5 H5A 108.8 . . ?
C2 C5 H5B 108.8 . . ?
Si1 C5 H5B 108.8 . . ?
H5A C5 H5B 107.7 . . ?
Si1 C6 H6A 109.5 . . ?
Si1 C6 H6B 109.5 . . ?
H6A C6 H6B 109.5 . . ?
Si1 C6 H6C 109.5 . . ?
H6A C6 H6C 109.5 . . ?
H6B C6 H6C 109.5 . . ?
Si1 C7 H7A 109.5 . . ?
Si1 C7 H7B 109.5 . . ?
H7A C7 H7B 109.5 . . ?
Si1 C7 H7C 109.5 . . ?
H7A C7 H7C 109.5 . . ?
H7B C7 H7C 109.5 . . ?
Si1 C8 H8A 109.5 . . ?
Si1 C8 H8B 109.5 . . ?
H8A C8 H8B 109.5 . . ?
Si1 C8 H8C 109.5 . . ?
H8A C8 H8C 109.5 . . ?
H8B C8 H8C 109.5 . . ?
C1 O1 C4 108.88(12) . . ?
C7 Si1 C6 110.98(9) . . ?
C7 Si1 C8 110.25(9) . . ?
C6 Si1 C8 110.26(9) . . ?
C7 Si1 C5 107.41(8) . . ?
C6 Si1 C5 109.10(8) . . ?
C8 Si1 C5 108.77(8) . . ?

loop_
_geom_bond_atom_site_label_1
_geom_bond_atom_site_label_2
_geom_bond_distance
_geom_bond_site_symmetry_2
_geom_bond_publ_flag
C1 O2 1.207(2) . ?
C1 O1 1.365(2) . ?
C1 C2 1.479(2) . ?
C2 C3 1.332(2) . ?
C2 C5 1.492(2) . ?
C3 C4 1.487(2) . ?
C3 H3 0.9500 . ?
C4 O1 1.4461(19) . ?
C4 H4A 0.9900 . ?
C4 H4B 0.9900 . ?
C5 Si1 1.8898(17) . ?
C5 H5A 0.9900 . ?
C5 H5B 0.9900 . ?
C6 Si1 1.8613(18) . ?
C6 H6A 0.9800 . ?
C6 H6B 0.9800 . ?
C6 H6C 0.9800 . ?
C7 Si1 1.8564(19) . ?
C7 H7A 0.9800 . ?
C7 H7B 0.9800 . ?
C7 H7C 0.9800 . ?
C8 Si1 1.8633(18) . ?
C8 H8A 0.9800 . ?
C8 H8B 0.9800 . ?
C8 H8C 0.9800 . ?

loop_
_geom_torsion_atom_site_label_1
_geom_torsion_atom_site_label_2
_geom_torsion_atom_site_label_3
_geom_torsion_atom_site_label_4
_geom_torsion
_geom_torsion_site_symmetry_1
_geom_torsion_site_symmetry_2
_geom_torsion_site_symmetry_3
_geom_torsion_site_symmetry_4
_geom_torsion_publ_flag
O2 C1 C2 C3 -179.92(17) . . . . ?
O1 C1 C2 C3 0.10(17) . . . . ?
O2 C1 C2 C5 -1.3(3) . . . . ?
O1 C1 C2 C5 178.70(13) . . . . ?
C1 C2 C3 C4 -0.16(18) . . . . ?
C5 C2 C3 C4 -178.53(16) . . . . ?
C2 C3 C4 O1 0.17(18) . . . . ?
C3 C2 C5 Si1 74.7(2) . . . . ?
C1 C2 C5 Si1 -103.47(15) . . . . ?
O2 C1 O1 C4 -179.97(15) . . . . ?
C2 C1 O1 C4 0.01(17) . . . . ?
C3 C4 O1 C1 -0.10(16) . . . . ?
C2 C5 Si1 C7 173.51(12) . . . . ?
C2 C5 Si1 C6 53.13(14) . . . . ?
C2 C5 Si1 C8 -67.17(14) . . . . ?
